data_7706283
loop_
_publ_author_name
'Kundu, Bidyut Kumar'
'Pragti, ?'
'Mobin, Shaikh M.'
'Mukhopadhyay, Suman'

_publ_section_title
;
 Studies on the influence of the nuclearity of zinc(ii) hemi-salen
 complexes on some pivotal biological applications.
;
_journal_issue 43
_journal_name_full 'Dalton transactions (Cambridge, England : 2003)'
_journal_page_first 15481
_journal_page_last 15503
_journal_paper_doi 10.1039/d0dt02941f
_journal_volume 49
_journal_year 2020
_chemical_formula_moiety 'C30 H46 N16 O4 Zn3, 1[CH4O]'
_chemical_formula_sum 'C31 H50 N16 O5 Zn3'
_chemical_formula_weight 923.034
_space_group_crystal_system monoclinic
_space_group_IT_number 14
_space_group_name_Hall '-P 2yn'
_space_group_name_H-M_alt 'P 1 21/n 1'
_symmetry_Int_Tables_number 14
_atom_sites_solution_primary iterative
_audit_creation_date 2020-10-04
_audit_creation_method
;
Olex2 1.3
(compiled 2020.07.31 svn.rc2a77460 for OlexSys, GUI svn.r6145)
;
_audit_update_record
;
2020-10-07 deposited with the CCDC.	2020-10-20 downloaded from the CCDC.
;
_cell_angle_alpha 90
_cell_angle_beta 110.455(1)
_cell_angle_gamma 90
_cell_formula_units_Z 4
_cell_length_a 15.8942(2)
_cell_length_b 12.7087(1)
_cell_length_c 22.4115(2)
_cell_measurement_reflns_used 19451
_cell_measurement_temperature 293(2)
_cell_measurement_theta_max 71.1680
_cell_measurement_theta_min 3.4820
_cell_volume 4241.56(8)
_computing_cell_refinement
;
CrysAlisPro, Agilent Technologies,
Version 1.171.37.35 (release 13-08-2014 CrysAlis171 .NET)
(compiled Aug 13 2014,18:06:01)
;
_computing_data_collection
;
CrysAlisPro, Agilent Technologies,
Version 1.171.37.35 (release 13-08-2014 CrysAlis171 .NET)
(compiled Aug 13 2014,18:06:01)
;
_computing_data_reduction
;
CrysAlisPro, Agilent Technologies,
Version 1.171.37.35 (release 13-08-2014 CrysAlis171 .NET)
(compiled Aug 13 2014,18:06:01)
;
_computing_molecular_graphics 'Olex2 1.3 (Dolomanov et al., 2009)'
_computing_publication_material 'Olex2 1.3 (Dolomanov et al., 2009)'
_computing_structure_refinement 'olex2.refine 1.3 (Bourhis et al., 2015)'
_computing_structure_solution 'olex2.solve 1.3 (Bourhis et al., 2015)'
_diffrn_ambient_temperature 293(2)
_diffrn_detector 'CCD plate'
_diffrn_detector_area_resol_mean 16.0309
_diffrn_detector_type Eos
_diffrn_measured_fraction_theta_full 0.9983
_diffrn_measured_fraction_theta_max 0.9890
_diffrn_measurement_details
;
#__ type_ start__ end____ width___ exp.time_
  1 omega   -2.00   87.00   1.0000    5.0000
omega____ theta____ kappa____ phi______ frames
    -       54.0000    0.0000   30.0000 89

#__ type_ start__ end____ width___ exp.time_
  2 omega   42.00   93.00   1.0000    5.0000
omega____ theta____ kappa____ phi______ frames
    -      108.0000  -25.0000   30.0000 51

#__ type_ start__ end____ width___ exp.time_
  3 omega   66.00   92.00   1.0000    5.0000
omega____ theta____ kappa____ phi______ frames
    -      108.0000  -25.0000   90.0000 26

#__ type_ start__ end____ width___ exp.time_
  4 omega   39.00  138.00   1.0000    5.0000
omega____ theta____ kappa____ phi______ frames
    -      108.0000  -77.0000   90.0000 99

#__ type_ start__ end____ width___ exp.time_
  5 omega   51.00  113.00   1.0000    5.0000
omega____ theta____ kappa____ phi______ frames
    -      108.0000 -111.0000   90.0000 62

#__ type_ start__ end____ width___ exp.time_
  6 omega   43.00   82.00   1.0000    5.0000
omega____ theta____ kappa____ phi______ frames
    -      108.0000  -37.0000    0.0000 39

#__ type_ start__ end____ width___ exp.time_
  7 omega   38.00  102.00   1.0000    5.0000
omega____ theta____ kappa____ phi______ frames
    -      108.0000  -50.0000  -90.0000 64

#__ type_ start__ end____ width___ exp.time_
  8 omega   61.00   87.00   1.0000    5.0000
omega____ theta____ kappa____ phi______ frames
    -      108.0000  -25.0000 -120.0000 26

#__ type_ start__ end____ width___ exp.time_
  9 omega   57.00   83.00   1.0000    5.0000
omega____ theta____ kappa____ phi______ frames
    -      108.0000  -37.0000 -150.0000 26

#__ type_ start__ end____ width___ exp.time_
 10 omega   36.00   93.00   1.0000    5.0000
omega____ theta____ kappa____ phi______ frames
    -      108.0000  -25.0000  -60.0000 57

#__ type_ start__ end____ width___ exp.time_
 11 omega   39.00  170.00   1.0000    5.0000
omega____ theta____ kappa____ phi______ frames
    -      108.0000   12.0000    0.0000 131

#__ type_ start__ end____ width___ exp.time_
 12 omega   86.00  162.00   1.0000    5.0000
omega____ theta____ kappa____ phi______ frames
    -      108.0000   63.0000 -150.0000 76

#__ type_ start__ end____ width___ exp.time_
 13 omega   63.00  111.00   1.0000    5.0000
omega____ theta____ kappa____ phi______ frames
    -       54.0000   57.0000 -120.0000 48

#__ type_ start__ end____ width___ exp.time_
 14 omega   35.00   66.00   1.0000    5.0000
omega____ theta____ kappa____ phi______ frames
    -      108.0000  -25.0000 -180.0000 31

#__ type_ start__ end____ width___ exp.time_
 15 omega   37.00  146.00   1.0000    5.0000
omega____ theta____ kappa____ phi______ frames
    -      108.0000  -91.0000  -90.0000 109

#__ type_ start__ end____ width___ exp.time_
 16 omega   79.00  104.00   1.0000    5.0000
omega____ theta____ kappa____ phi______ frames
    -      108.0000 -111.0000 -180.0000 25

#__ type_ start__ end____ width___ exp.time_
 17 omega   40.00  113.00   1.0000    5.0000
omega____ theta____ kappa____ phi______ frames
    -      108.0000 -111.0000  -90.0000 73

#__ type_ start__ end____ width___ exp.time_
 18 omega   24.00  111.00   1.0000    5.0000
omega____ theta____ kappa____ phi______ frames
    -       54.0000 -125.0000  -30.0000 87

#__ type_ start__ end____ width___ exp.time_
 19 omega   42.00   83.00   1.0000    5.0000
omega____ theta____ kappa____ phi______ frames
    -      108.0000  -37.0000   90.0000 41

#__ type_ start__ end____ width___ exp.time_
 20 omega    5.00   59.00   1.0000    5.0000
omega____ theta____ kappa____ phi______ frames
    -       54.0000  -57.0000   30.0000 54

#__ type_ start__ end____ width___ exp.time_
 21 omega    4.00   70.00   1.0000    5.0000
omega____ theta____ kappa____ phi______ frames
    -       54.0000  -57.0000  150.0000 66

#__ type_ start__ end____ width___ exp.time_
 22 omega   30.00  107.00   1.0000    5.0000
omega____ theta____ kappa____ phi______ frames
    -       54.0000   77.0000    0.0000 77

#__ type_ start__ end____ width___ exp.time_
 23 omega   13.00   46.00   1.0000    5.0000
omega____ theta____ kappa____ phi______ frames
    -        0.0000   57.0000 -120.0000 33

#__ type_ start__ end____ width___ exp.time_
 24 omega   -7.00   70.00   1.0000    5.0000
omega____ theta____ kappa____ phi______ frames
    -        0.0000   37.0000 -180.0000 77

#__ type_ start__ end____ width___ exp.time_
 25 omega   24.00   60.00   1.0000    5.0000
omega____ theta____ kappa____ phi______ frames
    -       54.0000 -125.0000 -180.0000 36

#__ type_ start__ end____ width___ exp.time_
 26 omega  -69.00   12.00   1.0000    5.0000
omega____ theta____ kappa____ phi______ frames
    -        0.0000  -57.0000   30.0000 81
;
_diffrn_measurement_device 'four-circle diffractometer'
_diffrn_measurement_device_type 'SuperNova, Dual, Cu at zero, Eos'
_diffrn_measurement_method '\w scans'
_diffrn_orient_matrix_UB_11 0.0834593000
_diffrn_orient_matrix_UB_12 -0.0573826000
_diffrn_orient_matrix_UB_13 -0.0036651000
_diffrn_orient_matrix_UB_21 0.0424812000
_diffrn_orient_matrix_UB_22 0.1066926000
_diffrn_orient_matrix_UB_23 -0.0059230000
_diffrn_orient_matrix_UB_31 0.0439095000
_diffrn_orient_matrix_UB_32 0.0056893000
_diffrn_orient_matrix_UB_33 0.0730010000
_diffrn_radiation_monochromator mirror
_diffrn_radiation_probe x-ray
_diffrn_radiation_type 'Cu K\a'
_diffrn_radiation_wavelength 1.54184
_diffrn_reflns_av_R_equivalents 0.0212
_diffrn_reflns_av_unetI/netI 0.0155
_diffrn_reflns_Laue_measured_fraction_full 0.9983
_diffrn_reflns_Laue_measured_fraction_max 0.9890
_diffrn_reflns_limit_h_max 19
_diffrn_reflns_limit_h_min -18
_diffrn_reflns_limit_k_max 15
_diffrn_reflns_limit_k_min -14
_diffrn_reflns_limit_l_max 27
_diffrn_reflns_limit_l_min -25
_diffrn_reflns_number 28556
_diffrn_reflns_point_group_measured_fraction_full 0.9983
_diffrn_reflns_point_group_measured_fraction_max 0.9890
_diffrn_reflns_theta_full 67.6840
_diffrn_reflns_theta_max 71.36
_diffrn_reflns_theta_min 4.07
_diffrn_source 'sealed X-ray tube'
_diffrn_source_type 'SuperNova (Cu) X-ray Source'
_exptl_absorpt_coefficient_mu 2.451
_exptl_absorpt_correction_T_max 1.00000
_exptl_absorpt_correction_T_min 0.72006
_exptl_absorpt_correction_type multi-scan
_exptl_absorpt_process_details
;
CrysAlisPro, Agilent Technologies,
Version 1.171.37.35 (release 13-08-2014 CrysAlis171 .NET)
(compiled Aug 13 2014,18:06:01)
Empirical absorption correction using spherical harmonics,
 implemented in SCALE3 ABSPACK scaling algorithm.
;
_exptl_crystal_density_diffrn 1.445
_exptl_crystal_F_000 1898.302
_exptl_crystal_size_max 0.23
_exptl_crystal_size_mid 0.18
_exptl_crystal_size_min 0.13
_refine_diff_density_max 0.4283
_refine_diff_density_min -0.4593
_refine_diff_density_rms 0.0495
_refine_ls_d_res_high 0.8136
_refine_ls_d_res_low 10.8725
_refine_ls_goodness_of_fit_ref 1.0445
_refine_ls_hydrogen_treatment constr
_refine_ls_matrix_type full
_refine_ls_number_constraints 68
_refine_ls_number_parameters 478
_refine_ls_number_reflns 8157
_refine_ls_number_restraints 0
_refine_ls_restrained_S_all 1.0445
_refine_ls_R_factor_all 0.0329
_refine_ls_R_factor_gt 0.0314
_refine_ls_shift/su_max 0.0014
_refine_ls_shift/su_mean 0.0000
_refine_ls_structure_factor_coef Fsqd
_refine_ls_weighting_details 'w=1/[\s^2^(Fo^2^)+(0.0501P)^2^+1.6387P] where P=(Fo^2^+2Fc^2^)/3'
_refine_ls_weighting_scheme calc
_refine_ls_wR_factor_gt 0.0876
_refine_ls_wR_factor_ref 0.0889
_reflns_Friedel_coverage 0.0
_reflns_limit_h_max 12
_reflns_limit_h_min -19
_reflns_limit_k_max 15
_reflns_limit_k_min 0
_reflns_limit_l_max 27
_reflns_limit_l_min -12
_reflns_number_gt 7716
_reflns_number_total 8157
_reflns_threshold_expression I>=2u(I)
_cod_data_source_file d0dt02941f2.cif
_cod_data_source_block 2
_cod_original_sg_symbol_Hall '-P 2ybc (x-z,y,z)'
_cod_original_formula_sum 'C31 H50 N16 O5 Zn3 '
_cod_database_code 7706283
_reflns_odcompleteness_completeness 99.86
_reflns_odcompleteness_iscentric 1
_reflns_odcompleteness_theta 66.97
_olex2_refinement_description
;
1. Fixed Uiso
 At 1.2 times of:
  All C(H) groups, All C(H,H) groups
 At 1.5 times of:
  All C(H,H,H) groups
2.a Secondary CH2 refined with riding coordinates:
 C8(H8a,H8b), C10(H10a,H10b), C23(H23a,H23b), C25(H25a,H25b)
2.b Me refined with riding coordinates:
 C11(H11a,H11b,H11c), C12(H12a,H12b,H12c), C13(H13a,H13b,H13c), C14(H14a,H14b,
 H14c), C15(H15a,H15b,H15c), C26(H26a,H26b,H26c), C27(H27a,H27b,H27c), C28(H28a,
 H28b,H28c), C29(H29a,H29b,H29c), C30(H30a,H30b,H30c)
2.c Aromatic/amide H refined with riding coordinates:
 C3(H3), C4(H4), C5(H5), C7(H7), C18(H18), C19(H19), C20(H20), C22(H22)
;
_olex2_submission_special_instructions 'No special instructions were received'

loop_
_space_group_symop_id
_space_group_symop_operation_xyz
1 x,y,z
2 -x+1/2,y+1/2,-z+1/2
3 -x,-y,-z
4 x-1/2,-y-1/2,z-1/2

loop_
_atom_site_label
_atom_site_type_symbol
_atom_site_fract_x
_atom_site_fract_y
_atom_site_fract_z
_atom_site_U_iso_or_equiv
_atom_site_adp_type
_atom_site_occupancy
_atom_site_refinement_flags_posn
Zn1 Zn 0.434191(16) 0.651128(19) 0.865605(11) 0.03925(8) Uani 1.000000 .
Zn2 Zn 0.486570(18) 0.59335(2) 0.743900(11) 0.04353(8) Uani 1.000000 .
Zn3 Zn 0.497408(17) 0.67323(2) 0.610499(11) 0.04238(8) Uani 1.000000 .
O1 O 0.53459(9) 0.58705(11) 0.83901(6) 0.0436(3) Uani 1.000000 .
O2 O 0.61759(11) 0.49814(14) 0.77239(7) 0.0616(4) Uani 1.000000 .
O3 O 0.44677(10) 0.55698(11) 0.65151(6) 0.0492(3) Uani 1.000000 .
O4 O 0.42632(13) 0.42700(13) 0.73396(7) 0.0643(4) Uani 1.000000 .
N1 N 0.44576(12) 0.81427(13) 0.88238(8) 0.0479(4) Uani 1.000000 .
N2 N 0.52371(11) 0.62473(12) 0.95898(7) 0.0401(3) Uani 1.000000 .
N3 N 0.42705(14) 0.81368(15) 0.57594(9) 0.0576(4) Uani 1.000000 .
N4 N 0.42663(11) 0.59846(13) 0.52434(7) 0.0438(3) Uani 1.000000 .
N5 N 0.38020(12) 0.65636(16) 0.76353(8) 0.0533(4) Uani 1.000000 .
N6 N 0.30396(13) 0.66335(18) 0.72900(9) 0.0623(5) Uani 1.000000 .
N7 N 0.23195(18) 0.6731(3) 0.69652(14) 0.1222(13) Uani 1.000000 .
N8 N 0.33041(14) 0.5854(2) 0.88150(10) 0.0674(6) Uani 1.000000 .
N9 N 0.26985(14) 0.54024(19) 0.84767(10) 0.0677(5) Uani 1.000000 .
N10 N 0.2080(3) 0.4960(4) 0.81626(19) 0.1593(19) Uani 1.000000 .
N11 N 0.54234(12) 0.71493(15) 0.71050(8) 0.0523(4) Uani 1.000000 .
N12 N 0.61052(15) 0.7593(2) 0.73847(9) 0.0718(6) Uani 1.000000 .
N13 N 0.6741(3) 0.8037(4) 0.76408(16) 0.156(2) Uani 1.000000 .
N14 N 0.61495(15) 0.6915(2) 0.59848(11) 0.0750(6) Uani 1.000000 .
N15 N 0.68351(16) 0.6559(2) 0.62313(12) 0.0786(7) Uani 1.000000 .
N16 N 0.7549(2) 0.6237(4) 0.6438(2) 0.1641(19) Uani 1.000000 .
C1 C 0.60609(12) 0.53000(14) 0.87122(9) 0.0384(4) Uani 1.000000 .
C2 C 0.65309(13) 0.47932(16) 0.83666(10) 0.0473(4) Uani 1.000000 .
C3 C 0.72752(16) 0.41791(18) 0.86653(12) 0.0582(5) Uani 1.000000 .
H3 H 0.75772(16) 0.38493(18) 0.84287(12) 0.0698(6) Uiso 1.000000 R
C4 C 0.75701(16) 0.40572(19) 0.93231(12) 0.0617(6) Uani 1.000000 .
H4 H 0.80689(16) 0.36406(19) 0.95276(12) 0.0740(7) Uiso 1.000000 R
C5 C 0.71283(14) 0.45485(17) 0.96693(10) 0.0516(5) Uani 1.000000 .
H5 H 0.73344(14) 0.44655(17) 1.01093(10) 0.0619(6) Uiso 1.000000 R
C6 C 0.63665(12) 0.51784(14) 0.93733(9) 0.0401(4) Uani 1.000000 .
C7 C 0.59470(13) 0.56822(14) 0.97767(8) 0.0410(4) Uani 1.000000 .
H7 H 0.62197(13) 0.55857(14) 1.02136(8) 0.0492(5) Uiso 1.000000 R
C8 C 0.49250(16) 0.67257(16) 1.00695(9) 0.0487(5) Uani 1.000000 .
H8a H 0.52763(16) 0.64514(16) 1.04861(9) 0.0584(5) Uiso 1.000000 R
H8b H 0.43029(16) 0.65324(16) 0.99817(9) 0.0584(5) Uiso 1.000000 R
C9 C 0.50046(16) 0.79259(17) 1.00781(10) 0.0513(5) Uani 1.000000 .
C10 C 0.43949(16) 0.84371(16) 0.94543(10) 0.0537(5) Uani 1.000000 .
H10a H 0.37798(16) 0.83100(16) 0.94247(10) 0.0644(6) Uiso 1.000000 R
H10b H 0.44909(16) 0.91908(16) 0.95023(10) 0.0644(6) Uiso 1.000000 R
C11 C 0.6540(3) 0.4444(3) 0.73143(14) 0.1107(14) Uani 1.000000 .
H11a H 0.6226(3) 0.4654(3) 0.68819(14) 0.166(2) Uiso 1.000000 R
H11b H 0.7165(3) 0.4616(3) 0.74301(14) 0.166(2) Uiso 1.000000 R
H11c H 0.6475(3) 0.3699(3) 0.73540(14) 0.166(2) Uiso 1.000000 R
C12 C 0.59917(19) 0.8263(2) 1.02884(13) 0.0708(7) Uani 1.000000 .
H12a H 0.60279(19) 0.9017(2) 1.02909(13) 0.1062(10) Uiso 1.000000 R
H12b H 0.63083(19) 0.7999(2) 1.07087(13) 0.1062(10) Uiso 1.000000 R
H12c H 0.62571(19) 0.7983(2) 0.99974(13) 0.1062(10) Uiso 1.000000 R
C13 C 0.4617(2) 0.8308(2) 1.05825(13) 0.0798(8) Uani 1.000000 .
H13a H 0.4649(2) 0.9062(2) 1.06093(13) 0.1196(13) Uiso 1.000000 R
H13b H 0.4002(2) 0.8089(2) 1.04632(13) 0.1196(13) Uiso 1.000000 R
H13c H 0.4958(2) 0.8011(2) 1.09890(13) 0.1196(13) Uiso 1.000000 R
C14 C 0.53199(19) 0.8469(2) 0.87575(13) 0.0680(7) Uani 1.000000 .
H14a H 0.58082(19) 0.8106(2) 0.90682(13) 0.1021(10) Uiso 1.000000 R
H14b H 0.53097(19) 0.8297(2) 0.83380(13) 0.1021(10) Uiso 1.000000 R
H14c H 0.53980(19) 0.9214(2) 0.88237(13) 0.1021(10) Uiso 1.000000 R
C15 C 0.3721(2) 0.8721(2) 0.83353(13) 0.0773(8) Uani 1.000000 .
H15a H 0.3155(2) 0.8525(2) 0.83673(13) 0.1160(12) Uiso 1.000000 R
H15b H 0.3811(2) 0.9465(2) 0.84044(13) 0.1160(12) Uiso 1.000000 R
H15c H 0.3723(2) 0.8547(2) 0.79188(13) 0.1160(12) Uiso 1.000000 R
C16 C 0.40423(12) 0.46797(15) 0.62839(9) 0.0424(4) Uani 1.000000 .
C17 C 0.39239(15) 0.39452(17) 0.67177(10) 0.0508(5) Uani 1.000000 .
C18 C 0.35002(18) 0.3001(2) 0.65144(12) 0.0656(6) Uani 1.000000 .
H18 H 0.34364(18) 0.2518(2) 0.68072(12) 0.0787(8) Uiso 1.000000 R
C19 C 0.3166(2) 0.2775(2) 0.58645(14) 0.0770(8) Uani 1.000000 .
H19 H 0.2875(2) 0.2139(2) 0.57227(14) 0.0924(10) Uiso 1.000000 R
C20 C 0.32654(18) 0.3482(2) 0.54368(12) 0.0646(6) Uani 1.000000 .
H20 H 0.30317(18) 0.3325(2) 0.50045(12) 0.0775(8) Uiso 1.000000 R
C21 C 0.37121(13) 0.44415(17) 0.56343(9) 0.0462(4) Uani 1.000000 .
C22 C 0.38316(13) 0.51235(17) 0.51531(9) 0.0480(4) Uani 1.000000 .
H22 H 0.35615(13) 0.49091(17) 0.47324(9) 0.0576(5) Uiso 1.000000 R
C23 C 0.43175(15) 0.65417(18) 0.46843(10) 0.0525(5) Uani 1.000000 .
H23a H 0.40851(15) 0.60888(18) 0.43144(10) 0.0630(6) Uiso 1.000000 R
H23b H 0.49420(15) 0.66887(18) 0.47486(10) 0.0630(6) Uiso 1.000000 R
C24 C 0.37923(17) 0.7573(2) 0.45530(10) 0.0595(5) Uani 1.000000 .
C25 C 0.41846(19) 0.83834(19) 0.50905(11) 0.0633(6) Uani 1.000000 .
H25a H 0.47794(19) 0.85651(19) 0.50949(11) 0.0759(7) Uiso 1.000000 R
H25b H 0.38210(19) 0.90142(19) 0.49685(11) 0.0759(7) Uiso 1.000000 R
C26 C 0.4128(3) 0.3640(3) 0.78210(13) 0.0882(10) Uani 1.000000 .
H26a H 0.4404(3) 0.3972(3) 0.82276(13) 0.1323(15) Uiso 1.000000 R
H26b H 0.3496(3) 0.3562(3) 0.77358(13) 0.1323(15) Uiso 1.000000 R
H26c H 0.4393(3) 0.2960(3) 0.78252(13) 0.1323(15) Uiso 1.000000 R
C27 C 0.27916(18) 0.7363(3) 0.43765(14) 0.0822(8) Uani 1.000000 .
H27a H 0.24716(18) 0.8019(3) 0.42956(14) 0.1232(13) Uiso 1.000000 R
H27b H 0.25854(18) 0.6932(3) 0.40013(14) 0.1232(13) Uiso 1.000000 R
H27c H 0.26868(18) 0.7005(3) 0.47214(14) 0.1232(13) Uiso 1.000000 R
C28 C 0.3947(3) 0.8077(3) 0.39715(14) 0.0919(10) Uani 1.000000 .
H28a H 0.4575(3) 0.8216(3) 0.40736(14) 0.1379(15) Uiso 1.000000 R
H28b H 0.3743(3) 0.7603(3) 0.36159(14) 0.1379(15) Uiso 1.000000 R
H28c H 0.3617(3) 0.8725(3) 0.38640(14) 0.1379(15) Uiso 1.000000 R
C29 C 0.3387(2) 0.8049(3) 0.58460(15) 0.0862(9) Uani 1.000000 .
H29a H 0.3481(2) 0.7890(3) 0.62833(15) 0.1294(14) Uiso 1.000000 R
H29b H 0.3069(2) 0.8702(3) 0.57317(15) 0.1294(14) Uiso 1.000000 R
H29c H 0.3042(2) 0.7496(3) 0.55790(15) 0.1294(14) Uiso 1.000000 R
C30 C 0.4759(3) 0.9045(2) 0.61490(15) 0.0974(12) Uani 1.000000 .
H30a H 0.5334(3) 0.9120(2) 0.61018(15) 0.1461(17) Uiso 1.000000 R
H30b H 0.4415(3) 0.9676(2) 0.60073(15) 0.1461(17) Uiso 1.000000 R
H30c H 0.4843(3) 0.8923(2) 0.65888(15) 0.1461(17) Uiso 1.000000 R

loop_
_atom_site_aniso_label
_atom_site_aniso_U_11
_atom_site_aniso_U_22
_atom_site_aniso_U_33
_atom_site_aniso_U_12
_atom_site_aniso_U_13
_atom_site_aniso_U_23
Zn1 0.04069(14) 0.04287(14) 0.03426(13) 0.00225(9) 0.01320(10) -0.00228(9)
Zn2 0.04817(15) 0.05230(16) 0.03086(13) -0.00344(11) 0.01474(10) -0.00304(10)
Zn3 0.04345(14) 0.04782(15) 0.03671(14) -0.00418(10) 0.01508(11) -0.00064(10)
O1 0.0426(7) 0.0566(8) 0.0309(6) 0.0126(6) 0.0119(5) -0.0000(5)
O2 0.0647(9) 0.0794(11) 0.0455(8) 0.0239(8) 0.0252(7) -0.0019(7)
O3 0.0648(9) 0.0485(7) 0.0339(6) -0.0173(6) 0.0169(6) -0.0064(6)
O4 0.0911(12) 0.0588(9) 0.0442(8) -0.0245(8) 0.0252(8) -0.0013(7)
N1 0.0579(10) 0.0407(8) 0.0446(9) 0.0043(7) 0.0174(8) 0.0041(7)
N2 0.0504(9) 0.0369(7) 0.0334(7) 0.0009(6) 0.0150(6) -0.0016(6)
N3 0.0706(12) 0.0501(10) 0.0496(10) 0.0087(9) 0.0179(9) -0.0024(8)
N4 0.0448(8) 0.0517(9) 0.0359(8) 0.0037(7) 0.0153(7) -0.0020(7)
N5 0.0443(9) 0.0789(13) 0.0343(8) 0.0084(8) 0.0106(7) -0.0008(8)
N6 0.0489(11) 0.0917(15) 0.0414(9) 0.0096(9) 0.0098(9) 0.0035(9)
N7 0.0567(15) 0.207(4) 0.0792(18) 0.0253(19) -0.0054(13) -0.006(2)
N8 0.0557(11) 0.1005(17) 0.0507(11) -0.0195(11) 0.0244(9) -0.0062(11)
N9 0.0614(12) 0.0814(14) 0.0619(12) -0.0172(11) 0.0234(10) 0.0038(11)
N10 0.127(3) 0.208(5) 0.127(3) -0.106(3) 0.025(2) -0.022(3)
N11 0.0565(10) 0.0599(10) 0.0387(8) -0.0198(8) 0.0144(7) -0.0044(7)
N12 0.0723(13) 0.0955(16) 0.0452(10) -0.0365(13) 0.0176(9) -0.0049(10)
N13 0.126(3) 0.232(5) 0.085(2) -0.127(3) 0.0050(19) -0.006(2)
N14 0.0522(12) 0.1161(19) 0.0633(13) -0.0073(12) 0.0285(10) 0.0040(13)
N15 0.0586(14) 0.0974(18) 0.0777(15) -0.0099(12) 0.0212(12) -0.0007(13)
N16 0.0642(19) 0.213(5) 0.196(5) 0.026(2) 0.021(2) 0.057(4)
C1 0.0362(8) 0.0366(9) 0.0412(9) 0.0014(7) 0.0119(7) -0.0001(7)
C2 0.0471(10) 0.0477(10) 0.0488(10) 0.0056(8) 0.0188(8) -0.0009(8)
C3 0.0557(12) 0.0563(12) 0.0673(14) 0.0167(10) 0.0273(11) 0.0019(10)
C4 0.0529(12) 0.0565(13) 0.0716(15) 0.0194(10) 0.0167(11) 0.0134(11)
C5 0.0505(11) 0.0473(11) 0.0513(11) 0.0066(9) 0.0106(9) 0.0085(9)
C6 0.0417(9) 0.0337(8) 0.0422(9) -0.0013(7) 0.0114(7) 0.0032(7)
C7 0.0486(10) 0.0372(9) 0.0324(8) -0.0020(7) 0.0080(7) 0.0031(7)
C8 0.0665(13) 0.0491(11) 0.0347(9) 0.0041(9) 0.0230(9) -0.0004(8)
C9 0.0660(12) 0.0471(11) 0.0429(10) -0.0007(9) 0.0215(9) -0.0101(8)
C10 0.0671(13) 0.0411(10) 0.0566(12) 0.0068(9) 0.0265(11) -0.0066(9)
C11 0.126(3) 0.156(4) 0.0630(17) 0.074(3) 0.0486(19) -0.0009(19)
C12 0.0749(16) 0.0658(15) 0.0619(15) -0.0107(12) 0.0117(13) -0.0138(12)
C13 0.121(3) 0.0702(16) 0.0606(15) 0.0127(16) 0.0467(16) -0.0147(12)
C14 0.0847(18) 0.0621(14) 0.0677(15) -0.0191(12) 0.0396(14) -0.0053(11)
C15 0.097(2) 0.0605(15) 0.0641(15) 0.0293(14) 0.0148(14) 0.0125(12)
C16 0.0419(9) 0.0440(10) 0.0438(10) -0.0071(7) 0.0180(8) -0.0089(8)
C17 0.0560(12) 0.0505(11) 0.0503(11) -0.0102(9) 0.0241(10) -0.0080(9)
C18 0.0819(16) 0.0543(13) 0.0708(15) -0.0235(12) 0.0396(13) -0.0087(11)
C19 0.099(2) 0.0650(15) 0.0795(17) -0.0421(15) 0.0462(16) -0.0296(13)
C20 0.0709(15) 0.0706(15) 0.0572(13) -0.0281(12) 0.0285(12) -0.0261(11)
C21 0.0435(10) 0.0520(11) 0.0455(10) -0.0060(8) 0.0185(8) -0.0112(8)
C22 0.0470(10) 0.0595(12) 0.0369(9) -0.0016(9) 0.0140(8) -0.0124(8)
C23 0.0576(12) 0.0656(13) 0.0390(10) 0.0052(10) 0.0227(9) 0.0016(9)
C24 0.0664(14) 0.0682(14) 0.0429(11) 0.0131(11) 0.0179(10) 0.0095(10)
C25 0.0772(16) 0.0551(13) 0.0560(13) 0.0116(11) 0.0214(12) 0.0109(10)
C26 0.135(3) 0.0788(19) 0.0586(15) -0.0381(19) 0.0436(18) 0.0019(13)
C27 0.0625(15) 0.102(2) 0.0662(16) 0.0211(15) 0.0031(12) -0.0026(15)
C28 0.132(3) 0.091(2) 0.0561(15) 0.015(2) 0.0373(17) 0.0229(15)
C29 0.0820(19) 0.111(2) 0.0747(18) 0.0384(18) 0.0391(15) 0.0076(17)
C30 0.151(3) 0.0478(14) 0.0728(18) 0.0008(16) 0.013(2) -0.0099(13)

loop_
_atom_type_symbol
_atom_type_scat_dispersion_real
_atom_type_scat_dispersion_imag
_atom_type_scat_Cromer_Mann_a1
_atom_type_scat_Cromer_Mann_a2
_atom_type_scat_Cromer_Mann_a3
_atom_type_scat_Cromer_Mann_a4
_atom_type_scat_Cromer_Mann_b1
_atom_type_scat_Cromer_Mann_b2
_atom_type_scat_Cromer_Mann_b3
_atom_type_scat_Cromer_Mann_b4
_atom_type_scat_Cromer_Mann_c
_atom_type_scat_source
_atom_type_scat_dispersion_source
H 0.00000 0.00000 0.49300 0.32291 0.14019 0.04081 10.51090 26.12570 3.14236 57.79970 0.0030380000826 'International Tables Volume C Table 6.1.1.4 (pp. 500-502)' 'Henke, Gullikson and Davis, At. Data and Nucl. Data Tables, 1993, 54, 2'
C 0.01920 0.00962 2.31000 1.02000 1.58860 0.86500 20.84390 10.20750 0.56870 51.65120 0.215599998832 'International Tables Volume C Table 6.1.1.4 (pp. 500-502)' 'Henke, Gullikson and Davis, At. Data and Nucl. Data Tables, 1993, 54, 2'
Zn -1.55628 0.70462 14.07430 7.03180 5.16520 2.41000 3.26550 0.23330 10.31630 58.70970 1.30410003662 'International Tables Volume C Table 6.1.1.4 (pp. 500-502)' 'Henke, Gullikson and Davis, At. Data and Nucl. Data Tables, 1993, 54, 2'
O 0.05239 0.03377 3.04850 2.28680 1.54630 0.86700 13.27710 5.70110 0.32390 32.90890 0.250800013542 'International Tables Volume C Table 6.1.1.4 (pp. 500-502)' 'Henke, Gullikson and Davis, At. Data and Nucl. Data Tables, 1993, 54, 2'
N 0.03256 0.01839 12.21260 3.13220 2.01250 1.16630 0.00570 9.89330 28.99750 0.58260 -11.5290002823 'International Tables Volume C Table 6.1.1.4 (pp. 500-502)' 'Henke, Gullikson and Davis, At. Data and Nucl. Data Tables, 1993, 54, 2'

loop_
_geom_angle_atom_site_label_1
_geom_angle_atom_site_label_2
_geom_angle_atom_site_label_3
_geom_angle
_geom_angle_site_symmetry_1
_geom_angle_site_symmetry_3
_geom_angle_publ_flag
N1 Zn1 O1 114.44(6) . . ?
N2 Zn1 O1 84.36(5) . . ?
N2 Zn1 N1 89.59(6) . . ?
N5 Zn1 O1 76.41(6) . . ?
N5 Zn1 N1 97.90(7) . . ?
N5 Zn1 N2 160.76(6) . . ?
N8 Zn1 O1 131.42(8) . . ?
N8 Zn1 N1 114.09(9) . . ?
N8 Zn1 N2 94.00(7) . . ?
N8 Zn1 N5 98.99(8) . . ?
O2 Zn2 O1 73.22(5) . . ?
O3 Zn2 O1 164.00(6) . . ?
O3 Zn2 O2 95.40(6) . . ?
O4 Zn2 O1 93.29(6) . . ?
O4 Zn2 O2 81.32(7) . . ?
O4 Zn2 O3 73.53(5) . . ?
N5 Zn2 O1 79.82(6) . . ?
N5 Zn2 O2 151.69(6) . . ?
N5 Zn2 O3 109.05(6) . . ?
N5 Zn2 O4 91.89(8) . . ?
N11 Zn2 O1 111.54(6) . . ?
N11 Zn2 O2 91.88(7) . . ?
N11 Zn2 O3 79.42(6) . . ?
N11 Zn2 O4 151.25(6) . . ?
N11 Zn2 N5 106.15(8) . . ?
N3 Zn3 O3 122.37(7) . . ?
N4 Zn3 O3 85.28(6) . . ?
N4 Zn3 N3 90.02(7) . . ?
N11 Zn3 O3 75.61(6) . . ?
N11 Zn3 N3 96.54(7) . . ?
N11 Zn3 N4 160.41(6) . . ?
N14 Zn3 O3 132.77(9) . . ?
N14 Zn3 N3 104.73(10) . . ?
N14 Zn3 N4 98.93(8) . . ?
N14 Zn3 N11 97.22(8) . . ?
Zn2 O1 Zn1 104.32(6) . . ?
C1 O1 Zn1 131.43(11) . . ?
C1 O1 Zn2 122.45(11) . . ?
C2 O2 Zn2 112.57(11) . . ?
C11 O2 Zn2 127.48(17) . . ?
C11 O2 C2 118.94(19) . . ?
Zn3 O3 Zn2 105.47(6) . . ?
C16 O3 Zn2 122.40(12) . . ?
C16 O3 Zn3 131.80(12) . . ?
C17 O4 Zn2 112.20(12) . . ?
C26 O4 Zn2 127.87(15) . . ?
C26 O4 C17 119.53(19) . . ?
C10 N1 Zn1 112.59(12) . . ?
C14 N1 Zn1 106.43(14) . . ?
C14 N1 C10 113.06(18) . . ?
C15 N1 Zn1 110.99(16) . . ?
C15 N1 C10 106.04(18) . . ?
C15 N1 C14 107.7(2) . . ?
C7 N2 Zn1 128.88(13) . . ?
C8 N2 Zn1 112.26(12) . . ?
C8 N2 C7 118.64(16) . . ?
C25 N3 Zn3 113.49(14) . . ?
C29 N3 Zn3 107.00(17) . . ?
C29 N3 C25 112.9(2) . . ?
C30 N3 Zn3 109.86(17) . . ?
C30 N3 C25 105.8(2) . . ?
C30 N3 C29 107.7(2) . . ?
C22 N4 Zn3 128.64(14) . . ?
C23 N4 Zn3 113.39(13) . . ?
C23 N4 C22 117.96(17) . . ?
Zn2 N5 Zn1 99.43(7) . . ?
N6 N5 Zn1 129.19(15) . . ?
N6 N5 Zn2 128.09(16) . . ?
N7 N6 N5 178.0(3) . . ?
N9 N8 Zn1 130.35(17) . . ?
N10 N9 N8 176.8(3) . . ?
Zn3 N11 Zn2 99.51(7) . . ?
N12 N11 Zn2 126.63(16) . . ?
N12 N11 Zn3 124.91(15) . . ?
N13 N12 N11 178.2(4) . . ?
N15 N14 Zn3 132.6(2) . . ?
N16 N15 N14 173.9(4) . . ?
C2 C1 O1 117.97(16) . . ?
C6 C1 O1 123.43(16) . . ?
C6 C1 C2 118.60(17) . . ?
C1 C2 O2 113.31(17) . . ?
C3 C2 O2 125.20(19) . . ?
C3 C2 C1 121.49(19) . . ?
H3 C3 C2 120.28(13) . . ?
C4 C3 C2 119.4(2) . . ?
C4 C3 H3 120.28(12) . . ?
H4 C4 C3 119.95(12) . . ?
C5 C4 C3 120.1(2) . . ?
C5 C4 H4 119.95(13) . . ?
H5 C5 C4 119.33(13) . . ?
C6 C5 C4 121.3(2) . . ?
C6 C5 H5 119.33(12) . . ?
C5 C6 C1 119.03(18) . . ?
C7 C6 C1 123.26(16) . . ?
C7 C6 C5 117.71(17) . . ?
C6 C7 N2 126.20(16) . . ?
H7 C7 N2 116.90(10) . . ?
H7 C7 C6 116.90(10) . . ?
H8a C8 N2 109.20(10) . . ?
H8b C8 N2 109.20(11) . . ?
H8b C8 H8a 107.9 . . ?
C9 C8 N2 112.05(16) . . ?
C9 C8 H8a 109.20(12) . . ?
C9 C8 H8b 109.20(13) . . ?
C10 C9 C8 112.73(18) . . ?
C12 C9 C8 110.7(2) . . ?
C12 C9 C10 114.4(2) . . ?
C13 C9 C8 105.70(19) . . ?
C13 C9 C10 104.3(2) . . ?
C13 C9 C12 108.3(2) . . ?
C9 C10 N1 121.53(17) . . ?
H10a C10 N1 106.95(12) . . ?
H10a C10 C9 106.95(12) . . ?
H10b C10 N1 106.95(10) . . ?
H10b C10 C9 106.95(11) . . ?
H10b C10 H10a 106.7 . . ?
H11a C11 O2 109.5 . . ?
H11b C11 O2 109.5 . . ?
H11b C11 H11a 109.5 . . ?
H11c C11 O2 109.5 . . ?
H11c C11 H11a 109.5 . . ?
H11c C11 H11b 109.5 . . ?
H12a C12 C9 109.5 . . ?
H12b C12 C9 109.5 . . ?
H12b C12 H12a 109.5 . . ?
H12c C12 C9 109.5 . . ?
H12c C12 H12a 109.5 . . ?
H12c C12 H12b 109.5 . . ?
H13a C13 C9 109.5 . . ?
H13b C13 C9 109.5 . . ?
H13b C13 H13a 109.5 . . ?
H13c C13 C9 109.5 . . ?
H13c C13 H13a 109.5 . . ?
H13c C13 H13b 109.5 . . ?
H14a C14 N1 109.5 . . ?
H14b C14 N1 109.5 . . ?
H14b C14 H14a 109.5 . . ?
H14c C14 N1 109.5 . . ?
H14c C14 H14a 109.5 . . ?
H14c C14 H14b 109.5 . . ?
H15a C15 N1 109.5 . . ?
H15b C15 N1 109.5 . . ?
H15b C15 H15a 109.5 . . ?
H15c C15 N1 109.5 . . ?
H15c C15 H15a 109.5 . . ?
H15c C15 H15b 109.5 . . ?
C17 C16 O3 117.96(17) . . ?
C21 C16 O3 123.10(18) . . ?
C21 C16 C17 118.94(18) . . ?
C16 C17 O4 113.75(17) . . ?
C18 C17 O4 125.0(2) . . ?
C18 C17 C16 121.2(2) . . ?
H18 C18 C17 120.31(14) . . ?
C19 C18 C17 119.4(2) . . ?
C19 C18 H18 120.31(14) . . ?
H19 C19 C18 119.91(14) . . ?
C20 C19 C18 120.2(2) . . ?
C20 C19 H19 119.91(14) . . ?
H20 C20 C19 119.28(14) . . ?
C21 C20 C19 121.4(2) . . ?
C21 C20 H20 119.28(14) . . ?
C20 C21 C16 118.8(2) . . ?
C22 C21 C16 123.19(18) . . ?
C22 C21 C20 118.00(19) . . ?
C21 C22 N4 127.03(18) . . ?
H22 C22 N4 116.48(11) . . ?
H22 C22 C21 116.48(11) . . ?
H23a C23 N4 109.00(11) . . ?
H23b C23 N4 109.00(11) . . ?
H23b C23 H23a 107.8 . . ?
C24 C23 N4 112.93(17) . . ?
C24 C23 H23a 109.00(12) . . ?
C24 C23 H23b 109.00(13) . . ?
C25 C24 C23 112.25(19) . . ?
C27 C24 C23 110.5(2) . . ?
C27 C24 C25 114.9(2) . . ?
C28 C24 C23 106.3(2) . . ?
C28 C24 C25 104.0(2) . . ?
C28 C24 C27 108.2(2) . . ?
C24 C25 N3 121.0(2) . . ?
H25a C25 N3 107.07(14) . . ?
H25a C25 C24 107.07(14) . . ?
H25b C25 N3 107.07(12) . . ?
H25b C25 C24 107.07(13) . . ?
H25b C25 H25a 106.8 . . ?
H26a C26 O4 109.5 . . ?
H26b C26 O4 109.5 . . ?
H26b C26 H26a 109.5 . . ?
H26c C26 O4 109.5 . . ?
H26c C26 H26a 109.5 . . ?
H26c C26 H26b 109.5 . . ?
H27a C27 C24 109.5 . . ?
H27b C27 C24 109.5 . . ?
H27b C27 H27a 109.5 . . ?
H27c C27 C24 109.5 . . ?
H27c C27 H27a 109.5 . . ?
H27c C27 H27b 109.5 . . ?
H28a C28 C24 109.5 . . ?
H28b C28 C24 109.5 . . ?
H28b C28 H28a 109.5 . . ?
H28c C28 C24 109.5 . . ?
H28c C28 H28a 109.5 . . ?
H28c C28 H28b 109.5 . . ?
H29a C29 N3 109.5 . . ?
H29b C29 N3 109.5 . . ?
H29b C29 H29a 109.5 . . ?
H29c C29 N3 109.5 . . ?
H29c C29 H29a 109.5 . . ?
H29c C29 H29b 109.5 . . ?
H30a C30 N3 109.5 . . ?
H30b C30 N3 109.5 . . ?
H30b C30 H30a 109.5 . . ?
H30c C30 N3 109.5 . . ?
H30c C30 H30a 109.5 . . ?
H30c C30 H30b 109.5 . . ?

loop_
_geom_bond_atom_site_label_1
_geom_bond_atom_site_label_2
_geom_bond_distance
_geom_bond_site_symmetry_2
_geom_bond_publ_flag
Zn1 O1 2.0566(12) . ?
Zn1 N1 2.1037(17) . ?
Zn1 N2 2.1059(15) . ?
Zn1 N5 2.1454(17) . ?
Zn1 N8 1.989(2) . ?
Zn2 O1 1.9989(12) . ?
Zn2 O2 2.2977(15) . ?
Zn2 O3 1.9965(13) . ?
Zn2 O4 2.2994(16) . ?
Zn2 N5 2.0525(18) . ?
Zn2 N11 2.0487(17) . ?
Zn3 O3 2.0474(13) . ?
Zn3 N3 2.1051(19) . ?
Zn3 N4 2.0925(16) . ?
Zn3 N11 2.1668(17) . ?
Zn3 N14 1.992(2) . ?
O1 C1 1.328(2) . ?
O2 C2 1.372(3) . ?
O2 C11 1.420(3) . ?
O3 C16 1.327(2) . ?
O4 C17 1.371(3) . ?
O4 C26 1.419(3) . ?
N1 C10 1.498(3) . ?
N1 C14 1.488(3) . ?
N1 C15 1.488(3) . ?
N2 C7 1.278(2) . ?
N2 C8 1.464(2) . ?
N3 C25 1.490(3) . ?
N3 C29 1.487(4) . ?
N3 C30 1.491(3) . ?
N4 C22 1.272(3) . ?
N4 C23 1.466(3) . ?
N5 N6 1.192(3) . ?
N6 N7 1.128(3) . ?
N8 N9 1.149(3) . ?
N9 N10 1.137(4) . ?
N11 N12 1.188(3) . ?
N12 N13 1.124(3) . ?
N14 N15 1.130(3) . ?
N15 N16 1.141(4) . ?
C1 C2 1.406(3) . ?
C1 C6 1.397(3) . ?
C2 C3 1.380(3) . ?
C3 H3 0.9300 . ?
C3 C4 1.391(3) . ?
C4 H4 0.9300 . ?
C4 C5 1.366(3) . ?
C5 H5 0.9300 . ?
C5 C6 1.409(3) . ?
C6 C7 1.447(3) . ?
C7 H7 0.9300 . ?
C8 H8a 0.9700 . ?
C8 H8b 0.9700 . ?
C8 C9 1.530(3) . ?
C9 C10 1.539(3) . ?
C9 C12 1.533(4) . ?
C9 C13 1.543(3) . ?
C10 H10a 0.9700 . ?
C10 H10b 0.9700 . ?
C11 H11a 0.9600 . ?
C11 H11b 0.9600 . ?
C11 H11c 0.9600 . ?
C12 H12a 0.9600 . ?
C12 H12b 0.9600 . ?
C12 H12c 0.9600 . ?
C13 H13a 0.9600 . ?
C13 H13b 0.9600 . ?
C13 H13c 0.9600 . ?
C14 H14a 0.9600 . ?
C14 H14b 0.9600 . ?
C14 H14c 0.9600 . ?
C15 H15a 0.9600 . ?
C15 H15b 0.9600 . ?
C15 H15c 0.9600 . ?
C16 C17 1.407(3) . ?
C16 C21 1.397(3) . ?
C17 C18 1.373(3) . ?
C18 H18 0.9300 . ?
C18 C19 1.395(4) . ?
C19 H19 0.9300 . ?
C19 C20 1.363(4) . ?
C20 H20 0.9300 . ?
C20 C21 1.403(3) . ?
C21 C22 1.447(3) . ?
C22 H22 0.9300 . ?
C23 H23a 0.9700 . ?
C23 H23b 0.9700 . ?
C23 C24 1.526(3) . ?
C24 C25 1.541(4) . ?
C24 C27 1.522(4) . ?
C24 C28 1.547(3) . ?
C25 H25a 0.9700 . ?
C25 H25b 0.9700 . ?
C26 H26a 0.9600 . ?
C26 H26b 0.9600 . ?
C26 H26c 0.9600 . ?
C27 H27a 0.9600 . ?
C27 H27b 0.9600 . ?
C27 H27c 0.9600 . ?
C28 H28a 0.9600 . ?
C28 H28b 0.9600 . ?
C28 H28c 0.9600 . ?
C29 H29a 0.9600 . ?
C29 H29b 0.9600 . ?
C29 H29c 0.9600 . ?
C30 H30a 0.9600 . ?
C30 H30b 0.9600 . ?
C30 H30c 0.9600 . ?

loop_
_geom_torsion_atom_site_label_1
_geom_torsion_atom_site_label_2
_geom_torsion_atom_site_label_3
_geom_torsion_atom_site_label_4
_geom_torsion
_geom_torsion_site_symmetry_1
_geom_torsion_site_symmetry_2
_geom_torsion_site_symmetry_3
_geom_torsion_site_symmetry_4
_geom_torsion_publ_flag
Zn1 O1 C1 C2 167.33(17) . . . . ?
Zn1 O1 C1 C6 -12.61(17) . . . . ?
Zn1 N1 C10 C9 53.63(15) . . . . ?
Zn1 N2 C7 C6 7.93(19) . . . . ?
Zn1 N2 C8 C9 -72.05(14) . . . . ?
Zn2 O1 C1 C2 5.11(16) . . . . ?
Zn2 O1 C1 C6 -174.83(13) . . . . ?
Zn2 O2 C2 C1 -5.28(14) . . . . ?
Zn2 O2 C2 C3 175.05(16) . . . . ?
Zn2 O3 C16 C17 -4.12(17) . . . . ?
Zn2 O3 C16 C21 176.05(14) . . . . ?
Zn2 O4 C17 C16 1.82(15) . . . . ?
Zn2 O4 C17 C18 -177.93(17) . . . . ?
Zn3 O3 C16 C17 168.32(18) . . . . ?
Zn3 O3 C16 C21 -11.50(19) . . . . ?
Zn3 N3 C25 C24 53.56(17) . . . . ?
Zn3 N4 C22 C21 0.6(2) . . . . ?
Zn3 N4 C23 C24 -70.28(15) . . . . ?
O1 C1 C2 O2 0.88(19) . . . . ?
O1 C1 C2 C3 -179.43(19) . . . . ?
O1 C1 C6 C5 179.47(19) . . . . ?
O1 C1 C6 C7 -1.5(2) . . . . ?
O2 C2 C1 C6 -179.18(17) . . . . ?
O2 C2 C3 C4 179.6(2) . . . . ?
O3 C16 C17 O4 1.1(2) . . . . ?
O3 C16 C17 C18 -179.2(2) . . . . ?
O3 C16 C21 C20 -179.5(2) . . . . ?
O3 C16 C21 C22 2.4(2) . . . . ?
O4 C17 C16 C21 -179.11(18) . . . . ?
O4 C17 C18 C19 178.6(3) . . . . ?
N1 C10 C9 C8 -56.8(2) . . . . ?
N1 C10 C9 C12 70.8(2) . . . . ?
N1 C10 C9 C13 -171.0(2) . . . . ?
N2 C7 C6 C1 3.6(2) . . . . ?
N2 C7 C6 C5 -177.4(2) . . . . ?
N2 C8 C9 C10 64.4(2) . . . . ?
N2 C8 C9 C12 -65.2(2) . . . . ?
N2 C8 C9 C13 177.7(2) . . . . ?
N3 C25 C24 C23 -57.9(3) . . . . ?
N3 C25 C24 C27 69.5(3) . . . . ?
N3 C25 C24 C28 -172.4(3) . . . . ?
N4 C22 C21 C16 3.0(3) . . . . ?
N4 C22 C21 C20 -175.1(2) . . . . ?
N4 C23 C24 C25 64.7(2) . . . . ?
N4 C23 C24 C27 -65.0(2) . . . . ?
N4 C23 C24 C28 177.8(2) . . . . ?
C1 C2 C3 C4 -0.1(3) . . . . ?
C1 C6 C5 C4 -0.0(2) . . . . ?
C2 C3 C4 C5 -0.4(3) . . . . ?
C3 C4 C5 C6 0.5(3) . . . . ?
C4 C5 C6 C7 -179.1(2) . . . . ?
C16 C17 C18 C19 -1.2(3) . . . . ?
C16 C21 C20 C19 -1.5(3) . . . . ?
C17 C18 C19 C20 0.4(3) . . . . ?
C18 C19 C20 C21 0.9(4) . . . . ?
C19 C20 C21 C22 176.7(3) . . . . ?

loop_
_smtbx_masks_void_nr
_smtbx_masks_void_average_x
_smtbx_masks_void_average_y
_smtbx_masks_void_average_z
_smtbx_masks_void_volume
_smtbx_masks_void_count_electrons
_smtbx_masks_void_content
1 0.041 0.399 0.255 91.7 16.5 methanol
2 -0.041 0.601 0.745 91.7 16.5 methanol
3 0.183 0.506 0.455 14.7 0.0 ?
4 0.317 0.006 0.045 14.7 0.0 ?
5 0.459 0.899 0.245 91.7 16.5 methanol
6 0.541 0.101 0.755 91.7 16.5 methanol
7 0.683 -0.006 0.955 14.7 0.0 ?
8 0.817 0.494 0.545 14.7 0.0 ?
